data_7158158
loop_
_publ_author_name
'Vroemans, Robby'
'Ribone, Sergio R.'
'Thomas, Joice'
'Van Meervelt, Luc'
'Ollevier, Thierry'
'Dehaen, Wim'

_publ_section_title
;
 Synthesis of homochiral sulfanyl- and sulfoxide-substituted
 naphthyltriazoles and study of the conformational stability.
;
_journal_issue 29
_journal_name_full 'Organic &amp; biomolecular chemistry'
_journal_page_first 6521
_journal_page_last 6526
_journal_paper_doi 10.1039/d1ob00784j
_journal_volume 19
_journal_year 2021
_chemical_formula_moiety 'C26 H21 N3 O2 S'
_chemical_formula_sum 'C26 H21 N3 O2 S'
_chemical_formula_weight 439.52
_space_group_crystal_system orthorhombic
_space_group_IT_number 19
_space_group_name_Hall 'P 2ac 2ab'
_space_group_name_H-M_alt 'P 21 21 21'
_atom_sites_solution_hydrogens mixed
_atom_sites_solution_primary iterative
_audit_creation_date 2016-02-26
_audit_creation_method
;
Olex2 1.2
(compiled 2016.02.19 svn.r3266 for OlexSys, GUI svn.r5155)
;
_audit_update_record
;
2021-04-09 deposited with the CCDC.	2021-07-05 downloaded from the CCDC.
;
_cell_angle_alpha 90
_cell_angle_beta 90
_cell_angle_gamma 90
_cell_formula_units_Z 4
_cell_length_a 6.84610(10)
_cell_length_b 15.7021(3)
_cell_length_c 21.1251(4)
_cell_measurement_reflns_used 5702
_cell_measurement_temperature 100.03(10)
_cell_measurement_theta_max 28.5660
_cell_measurement_theta_min 3.1210
_cell_volume 2270.91(7)
_computing_cell_refinement 'CrysAlisPro 1.171.38.41 (Rigaku OD, 2015)'
_computing_data_collection 'CrysAlisPro 1.171.38.41 (Rigaku OD, 2015)'
_computing_data_reduction 'CrysAlisPro 1.171.38.41 (Rigaku OD, 2015)'
_computing_molecular_graphics 'Olex2 (Dolomanov et al., 2009)'
_computing_publication_material 'Olex2 (Dolomanov et al., 2009)'
_computing_structure_refinement 'ShelXL (Sheldrick, 2015)'
_computing_structure_solution
;
Superflip (Palatinus & Chapuis, 2007;Palatinus & van der Lee, 2008;
Palatinus et al., 2012)
;
_diffrn_ambient_environment N~2~
_diffrn_ambient_temperature 100.03(10)
_diffrn_detector 'CCD plate'
_diffrn_detector_area_resol_mean 15.9631
_diffrn_detector_type Eos
_diffrn_measured_fraction_theta_full 0.997
_diffrn_measured_fraction_theta_max 0.998
_diffrn_measurement_details
;
List of Runs (angles in degrees, time in seconds):

  # Type    Start    End  Width  t~exp~   \w     \q     \k     \f   Frames
#--------------------------------------------------------------------------
  1  \w    -20.00  25.00   1.00   22.50    --  -17.00 -99.00-120.00   45
  2  \w     -2.00  88.00   1.00   22.50    --   19.03  57.00 150.00   90
  3  \w     -2.00  88.00   1.00   22.50    --   19.03  57.00  60.00   90
  4  \w    -93.00 -68.00   1.00   22.50    --  -17.00-178.00-150.00   25
;
_diffrn_measurement_device 'four-circle diffractometer'
_diffrn_measurement_device_type 'SuperNova, Single source at offset, Eos'
_diffrn_measurement_method '\w scans'
_diffrn_orient_matrix_type 'CrysAlisPro convention (1999,Acta A55,543-557)'
_diffrn_orient_matrix_UB_11 0.0067055000
_diffrn_orient_matrix_UB_12 -0.0424223000
_diffrn_orient_matrix_UB_13 0.0288672000
_diffrn_orient_matrix_UB_21 -0.0326734000
_diffrn_orient_matrix_UB_22 -0.0069873000
_diffrn_orient_matrix_UB_23 0.0184262000
_diffrn_orient_matrix_UB_31 -0.0041342000
_diffrn_orient_matrix_UB_32 -0.0137989000
_diffrn_orient_matrix_UB_33 -0.0977181000
_diffrn_radiation_monochromator mirror
_diffrn_radiation_probe x-ray
_diffrn_radiation_type MoK\a
_diffrn_radiation_wavelength 0.71073
_diffrn_reflns_av_R_equivalents 0.0351
_diffrn_reflns_av_unetI/netI 0.0438
_diffrn_reflns_Laue_measured_fraction_full 0.997
_diffrn_reflns_Laue_measured_fraction_max 0.998
_diffrn_reflns_limit_h_max 7
_diffrn_reflns_limit_h_min -8
_diffrn_reflns_limit_k_max 19
_diffrn_reflns_limit_k_min -18
_diffrn_reflns_limit_l_max 26
_diffrn_reflns_limit_l_min -20
_diffrn_reflns_number 11256
_diffrn_reflns_point_group_measured_fraction_full 0.998
_diffrn_reflns_point_group_measured_fraction_max 0.998
_diffrn_reflns_theta_full 25.214
_diffrn_reflns_theta_max 26.340
_diffrn_reflns_theta_min 2.592
_diffrn_source 'micro-focus sealed X-ray tube'
_diffrn_source_type 'SuperNova (Mo) X-ray Source'
_exptl_absorpt_coefficient_mu 0.170
_exptl_absorpt_correction_T_max 1.00000
_exptl_absorpt_correction_T_min 0.81871
_exptl_absorpt_correction_type multi-scan
_exptl_absorpt_process_details
;
CrysAlisPro 1.171.38.41 (Rigaku Oxford Diffraction, 2015)
Empirical absorption correction using spherical harmonics,
 implemented in SCALE3 ABSPACK scaling algorithm.
;
_exptl_crystal_colour colourless
_exptl_crystal_colour_primary colourless
_exptl_crystal_density_diffrn 1.286
_exptl_crystal_description block
_exptl_crystal_F_000 920
_exptl_crystal_size_max 0.3
_exptl_crystal_size_mid 0.15
_exptl_crystal_size_min 0.1
_refine_diff_density_max 0.207
_refine_diff_density_min -0.275
_refine_diff_density_rms 0.042
_refine_ls_abs_structure_details
;
 Flack x determined using 1671 quotients [(I+)-(I-)]/[(I+)+(I-)]
 (Parsons, Flack and Wagner, Acta Cryst. B69 (2013) 249-259).
;
_refine_ls_abs_structure_Flack 0.00(4)
_refine_ls_extinction_method none
_refine_ls_goodness_of_fit_ref 1.054
_refine_ls_hydrogen_treatment constr
_refine_ls_matrix_type full
_refine_ls_number_parameters 290
_refine_ls_number_reflns 4637
_refine_ls_number_restraints 0
_refine_ls_restrained_S_all 1.054
_refine_ls_R_factor_all 0.0419
_refine_ls_R_factor_gt 0.0371
_refine_ls_shift/su_max 0.000
_refine_ls_shift/su_mean 0.000
_refine_ls_structure_factor_coef Fsqd
_refine_ls_weighting_details 'w=1/[\s^2^(Fo^2^)+(0.0336P)^2^+0.5517P] where P=(Fo^2^+2Fc^2^)/3'
_refine_ls_weighting_scheme calc
_refine_ls_wR_factor_gt 0.0831
_refine_ls_wR_factor_ref 0.0865
_reflns_Friedel_coverage 0.743
_reflns_Friedel_fraction_full 0.999
_reflns_Friedel_fraction_max 0.999
_reflns_number_gt 4267
_reflns_number_total 4637
_reflns_threshold_expression 'I > 2\s(I)'
_cod_data_source_file d1ob00784j2.cif
_cod_data_source_block wdh1062
_cod_depositor_comments 'Adding full bibliography for 7158157--7158160.cif.'
_cod_database_code 7158158
_chemical_oxdiff_formula 'C25 H21 N3 O2 S1'
_chemical_oxdiff_usercomment 'RV-34-A t18'
_shelx_space_group_comment
;
The symmetry employed for this shelxl refinement is uniquely defined
by the following loop, which should always be used as a source of
symmetry information in preference to the above space-group names.
They are only intended as comments.
;
_reflns_odcompleteness_completeness 99.81
_reflns_odcompleteness_iscentric 1
_reflns_odcompleteness_theta 26.32
_olex2_refinement_description
;
1. Fixed Uiso
 At 1.2 times of:
  All C(H) groups
 At 1.5 times of:
  All C(H,H,H) groups, All O(H) groups
2.a Riding coordinates:
 O25(H25)
2.b Ternary CH refined with riding coordinates:
 C23(H23)
2.c Aromatic/amide H refined with riding coordinates:
 C3(H3), C4(H4), C5(H5), C6(H6), C8(H8), C9(H9), C18(H18), C19(H19), C20(H20),
 C21(H21), C22(H22), C27(H27), C28(H28), C29(H29), C30(H30), C31(H31)
2.d Idealised Me refined as rotating group:
 C24(H24A,H24B,H24C)
;
_shelx_shelxl_version_number 2014/7
_olex2_date_sample_data_collection 2016-02-25
_olex2_submission_special_instructions 'No special instructions were received'
_oxdiff_exptl_absorpt_empirical_details
;
Empirical correction (ABSPACK) includes:
- Absorption correction using spherical harmonics
- Frame scaling
;
_oxdiff_exptl_absorpt_empirical_full_max 1.174
_oxdiff_exptl_absorpt_empirical_full_min 0.863

loop_
_space_group_symop_operation_xyz
'x, y, z'
'-x+1/2, -y, z+1/2'
'x+1/2, -y+1/2, -z'
'-x, y+1/2, -z+1/2'

loop_
_atom_site_label
_atom_site_type_symbol
_atom_site_fract_x
_atom_site_fract_y
_atom_site_fract_z
_atom_site_U_iso_or_equiv
_atom_site_adp_type
_atom_site_occupancy
_atom_site_site_symmetry_order
_atom_site_calc_flag
_atom_site_refinement_flags_posn
_atom_site_refinement_flags_adp
_atom_site_refinement_flags_occupancy
_atom_site_disorder_assembly
_atom_site_disorder_group
S16 S -1.16626(9) 0.92396(4) 0.13067(3) 0.01862(15) Uani 1 1 d . . . . .
O25 O -0.6694(3) 0.86782(13) 0.18145(9) 0.0295(5) Uani 1 1 d . . . . .
H25 H -0.5579 0.8881 0.1743 0.044 Uiso 1 1 d R . . . .
O32 O -1.3672(3) 0.95719(12) 0.14543(9) 0.0254(4) Uani 1 1 d . . . . .
N11 N -1.0331(3) 0.72207(13) 0.22575(10) 0.0207(5) Uani 1 1 d . . . . .
N14 N -1.2175(3) 0.74855(15) 0.14579(10) 0.0248(5) Uani 1 1 d . . . . .
N15 N -1.1522(4) 0.68690(14) 0.18160(10) 0.0260(5) Uani 1 1 d . . . . .
C1 C -0.9097(4) 0.86393(16) 0.26028(12) 0.0175(5) Uani 1 1 d . . . . .
C2 C -0.9838(4) 0.88901(16) 0.32054(12) 0.0187(5) Uani 1 1 d . . . . .
C3 C -1.1714(4) 0.86375(16) 0.34213(12) 0.0220(6) Uani 1 1 d . . . . .
H3 H -1.2506 0.8281 0.3164 0.026 Uiso 1 1 calc R . . . .
C4 C -1.2386(4) 0.8906(2) 0.39982(14) 0.0290(7) Uani 1 1 d . . . . .
H4 H -1.3644 0.8732 0.4137 0.035 Uiso 1 1 calc R . . . .
C5 C -1.1252(5) 0.94344(19) 0.43876(13) 0.0321(7) Uani 1 1 d . . . . .
H5 H -1.1736 0.9614 0.4787 0.039 Uiso 1 1 calc R . . . .
C6 C -0.9442(5) 0.96882(19) 0.41873(14) 0.0294(7) Uani 1 1 d . . . . .
H6 H -0.8675 1.0045 0.4452 0.035 Uiso 1 1 calc R . . . .
C7 C -0.8692(4) 0.94282(16) 0.35928(12) 0.0228(6) Uani 1 1 d . . . . .
C8 C -0.6854(4) 0.97061(18) 0.33631(13) 0.0271(6) Uani 1 1 d . . . . .
H8 H -0.6071 1.0064 0.3622 0.033 Uiso 1 1 calc R . . . .
C9 C -0.6183(4) 0.94749(17) 0.27831(14) 0.0264(6) Uani 1 1 d . . . . .
H9 H -0.4953 0.9677 0.2639 0.032 Uiso 1 1 calc R . . . .
C10 C -0.7312(4) 0.89342(18) 0.23933(13) 0.0217(6) Uani 1 1 d . . . . .
C12 C -1.0229(4) 0.80775(16) 0.21852(12) 0.0184(5) Uani 1 1 d . . . . .
C13 C -1.1396(4) 0.82308(16) 0.16699(12) 0.0191(5) Uani 1 1 d . . . . .
C17 C -1.1706(4) 0.88684(16) 0.05072(12) 0.0231(6) Uani 1 1 d . . . . .
C18 C -0.9952(5) 0.8897(2) 0.01768(14) 0.0342(7) Uani 1 1 d . . . . .
H18 H -0.8816 0.9130 0.0368 0.041 Uiso 1 1 calc R . . . .
C19 C -0.9884(7) 0.8585(2) -0.04289(16) 0.0497(10) Uani 1 1 d . . . . .
H19 H -0.8693 0.8592 -0.0659 0.060 Uiso 1 1 calc R . . . .
C20 C -1.1541(8) 0.8262(2) -0.06999(15) 0.0582(12) Uani 1 1 d . . . . .
H20 H -1.1480 0.8037 -0.1117 0.070 Uiso 1 1 calc R . . . .
C21 C -1.3307(7) 0.8258(2) -0.03793(16) 0.0531(11) Uani 1 1 d . . . . .
H21 H -1.4448 0.8045 -0.0580 0.064 Uiso 1 1 calc R . . . .
C22 C -1.3406(5) 0.85680(18) 0.02429(14) 0.0334(7) Uani 1 1 d . . . . .
H22 H -1.4599 0.8570 0.0472 0.040 Uiso 1 1 calc R . . . .
C23 C -0.9164(4) 0.66965(17) 0.27010(13) 0.0237(6) Uani 1 1 d . . . . .
H23 H -0.7901 0.7001 0.2775 0.028 Uiso 1 1 calc R . . . .
C24 C -0.8684(5) 0.58410(18) 0.24001(14) 0.0342(7) Uani 1 1 d . . . . .
H24A H -0.9887 0.5511 0.2346 0.051 Uiso 1 1 calc GR . . . .
H24B H -0.7781 0.5527 0.2674 0.051 Uiso 1 1 calc GR . . . .
H24C H -0.8073 0.5934 0.1986 0.051 Uiso 1 1 calc GR . . . .
C26 C -1.0164(4) 0.66012(17) 0.33365(13) 0.0253(6) Uani 1 1 d . . . . .
C27 C -1.2019(5) 0.62503(19) 0.33840(15) 0.0338(7) Uani 1 1 d . . . . .
H27 H -1.2693 0.6075 0.3013 0.041 Uiso 1 1 calc R . . . .
C28 C -1.2891(6) 0.6155(2) 0.39736(18) 0.0483(9) Uani 1 1 d . . . . .
H28 H -1.4152 0.5907 0.4007 0.058 Uiso 1 1 calc R . . . .
C29 C -1.1917(7) 0.6425(2) 0.45145(17) 0.0547(11) Uani 1 1 d . . . . .
H29 H -1.2528 0.6375 0.4917 0.066 Uiso 1 1 calc R . . . .
C30 C -1.0066(7) 0.6764(2) 0.44680(16) 0.0507(10) Uani 1 1 d . . . . .
H30 H -0.9386 0.6935 0.4839 0.061 Uiso 1 1 calc R . . . .
C31 C -0.9201(5) 0.6854(2) 0.38816(14) 0.0361(7) Uani 1 1 d . . . . .
H31 H -0.7929 0.7093 0.3852 0.043 Uiso 1 1 calc R . . . .

loop_
_atom_site_aniso_label
_atom_site_aniso_U_11
_atom_site_aniso_U_22
_atom_site_aniso_U_33
_atom_site_aniso_U_23
_atom_site_aniso_U_13
_atom_site_aniso_U_12
S16 0.0210(3) 0.0168(3) 0.0180(3) 0.0009(3) 0.0005(3) -0.0012(3)
O25 0.0251(9) 0.0363(11) 0.0271(11) -0.0095(9) 0.0078(9) -0.0077(10)
O32 0.0241(10) 0.0242(10) 0.0279(10) 0.0010(8) 0.0045(8) 0.0030(8)
N11 0.0287(12) 0.0164(11) 0.0170(11) 0.0010(9) -0.0016(9) -0.0011(10)
N14 0.0339(12) 0.0198(12) 0.0207(12) 0.0014(10) -0.0030(9) -0.0038(10)
N15 0.0377(13) 0.0192(11) 0.0211(11) -0.0004(9) -0.0055(11) -0.0047(11)
C1 0.0209(12) 0.0146(12) 0.0170(12) 0.0005(10) -0.0036(10) 0.0016(10)
C2 0.0239(12) 0.0141(12) 0.0181(13) 0.0017(10) -0.0027(11) 0.0037(11)
C3 0.0285(13) 0.0171(12) 0.0206(13) 0.0003(10) 0.0008(12) -0.0011(12)
C4 0.0317(15) 0.0303(16) 0.0248(15) 0.0026(13) 0.0073(12) 0.0036(13)
C5 0.0439(18) 0.0326(17) 0.0198(14) -0.0058(12) 0.0058(13) 0.0076(14)
C6 0.0419(18) 0.0246(15) 0.0217(14) -0.0072(12) -0.0060(13) 0.0034(14)
C7 0.0292(14) 0.0182(13) 0.0211(13) -0.0002(10) -0.0054(11) 0.0043(11)
C8 0.0286(14) 0.0244(14) 0.0283(15) -0.0074(12) -0.0086(13) -0.0007(13)
C9 0.0217(14) 0.0255(15) 0.0320(15) -0.0017(12) -0.0003(11) -0.0033(11)
C10 0.0244(13) 0.0201(13) 0.0207(13) -0.0025(11) -0.0013(11) 0.0025(11)
C12 0.0235(13) 0.0153(12) 0.0165(12) -0.0007(10) 0.0026(11) -0.0002(11)
C13 0.0220(13) 0.0174(12) 0.0180(12) -0.0003(10) 0.0010(10) -0.0022(11)
C17 0.0374(14) 0.0163(12) 0.0157(12) 0.0044(10) 0.0003(13) 0.0044(13)
C18 0.0483(18) 0.0276(15) 0.0267(16) 0.0067(13) 0.0115(14) 0.0107(15)
C19 0.090(3) 0.0331(19) 0.0258(17) 0.0037(15) 0.020(2) 0.020(2)
C20 0.133(4) 0.0232(17) 0.0189(15) 0.0029(13) 0.010(2) 0.021(2)
C21 0.102(3) 0.0229(17) 0.0348(19) 0.0035(14) -0.034(2) 0.000(2)
C22 0.0517(18) 0.0237(15) 0.0246(14) 0.0060(12) -0.0113(15) -0.0029(15)
C23 0.0310(14) 0.0186(13) 0.0215(14) 0.0025(11) -0.0032(11) 0.0012(12)
C24 0.0525(19) 0.0217(14) 0.0286(15) 0.0047(13) 0.0037(14) 0.0106(15)
C26 0.0382(16) 0.0166(13) 0.0210(14) 0.0034(11) -0.0016(13) 0.0033(13)
C27 0.0414(18) 0.0255(16) 0.0346(17) 0.0013(13) 0.0024(14) -0.0029(14)
C28 0.060(2) 0.0349(19) 0.050(2) 0.0113(17) 0.0229(19) -0.0017(17)
C29 0.089(3) 0.047(2) 0.0286(18) 0.0112(16) 0.019(2) 0.004(2)
C30 0.081(3) 0.046(2) 0.0247(17) 0.0055(16) -0.0105(19) 0.007(2)
C31 0.0509(19) 0.0305(16) 0.0268(15) 0.0040(13) -0.0085(14) 0.0033(15)

loop_
_atom_type_symbol
_atom_type_description
_atom_type_scat_dispersion_real
_atom_type_scat_dispersion_imag
_atom_type_scat_source
C C 0.0033 0.0016 'International Tables Vol C Tables 4.2.6.8 and 6.1.1.4'
H H 0.0000 0.0000 'International Tables Vol C Tables 4.2.6.8 and 6.1.1.4'
N N 0.0061 0.0033 'International Tables Vol C Tables 4.2.6.8 and 6.1.1.4'
O O 0.0106 0.0060 'International Tables Vol C Tables 4.2.6.8 and 6.1.1.4'
S S 0.1246 0.1234 'International Tables Vol C Tables 4.2.6.8 and 6.1.1.4'

loop_
_geom_angle_atom_site_label_1
_geom_angle_atom_site_label_2
_geom_angle_atom_site_label_3
_geom_angle
_geom_angle_site_symmetry_1
_geom_angle_site_symmetry_3
_geom_angle_publ_flag
O32 S16 C13 108.37(11) . . ?
O32 S16 C17 107.09(12) . . ?
C13 S16 C17 96.86(12) . . ?
C10 O25 H25 109.5 . . ?
N15 N11 C23 122.2(2) . . ?
C12 N11 N15 111.0(2) . . ?
C12 N11 C23 126.5(2) . . ?
N15 N14 C13 108.2(2) . . ?
N14 N15 N11 107.6(2) . . ?
C2 C1 C12 121.0(2) . . ?
C10 C1 C2 120.6(2) . . ?
C10 C1 C12 118.4(2) . . ?
C3 C2 C1 122.1(2) . . ?
C7 C2 C1 119.0(2) . . ?
C7 C2 C3 118.9(2) . . ?
C2 C3 H3 119.9 . . ?
C4 C3 C2 120.3(3) . . ?
C4 C3 H3 119.9 . . ?
C3 C4 H4 119.4 . . ?
C3 C4 C5 121.2(3) . . ?
C5 C4 H4 119.4 . . ?
C4 C5 H5 120.3 . . ?
C6 C5 C4 119.5(3) . . ?
C6 C5 H5 120.3 . . ?
C5 C6 H6 119.4 . . ?
C5 C6 C7 121.2(3) . . ?
C7 C6 H6 119.4 . . ?
C2 C7 C6 119.0(3) . . ?
C2 C7 C8 118.6(2) . . ?
C6 C7 C8 122.4(3) . . ?
C7 C8 H8 119.1 . . ?
C9 C8 C7 121.8(3) . . ?
C9 C8 H8 119.1 . . ?
C8 C9 H9 120.0 . . ?
C8 C9 C10 120.1(3) . . ?
C10 C9 H9 120.0 . . ?
O25 C10 C1 117.8(2) . . ?
O25 C10 C9 122.2(2) . . ?
C1 C10 C9 119.9(2) . . ?
N11 C12 C1 123.8(2) . . ?
N11 C12 C13 103.5(2) . . ?
C13 C12 C1 132.7(2) . . ?
N14 C13 S16 125.89(19) . . ?
N14 C13 C12 109.8(2) . . ?
C12 C13 S16 124.2(2) . . ?
C18 C17 S16 116.7(2) . . ?
C22 C17 S16 120.7(2) . . ?
C22 C17 C18 122.6(3) . . ?
C17 C18 H18 120.4 . . ?
C19 C18 C17 119.1(3) . . ?
C19 C18 H18 120.4 . . ?
C18 C19 H19 120.2 . . ?
C20 C19 C18 119.7(4) . . ?
C20 C19 H19 120.2 . . ?
C19 C20 H20 119.3 . . ?
C19 C20 C21 121.4(3) . . ?
C21 C20 H20 119.3 . . ?
C20 C21 H21 120.1 . . ?
C20 C21 C22 119.8(4) . . ?
C22 C21 H21 120.1 . . ?
C17 C22 C21 117.3(4) . . ?
C17 C22 H22 121.3 . . ?
C21 C22 H22 121.3 . . ?
N11 C23 H23 107.4 . . ?
N11 C23 C24 110.1(2) . . ?
N11 C23 C26 111.8(2) . . ?
C24 C23 H23 107.4 . . ?
C26 C23 H23 107.4 . . ?
C26 C23 C24 112.4(2) . . ?
C23 C24 H24A 109.5 . . ?
C23 C24 H24B 109.5 . . ?
C23 C24 H24C 109.5 . . ?
H24A C24 H24B 109.5 . . ?
H24A C24 H24C 109.5 . . ?
H24B C24 H24C 109.5 . . ?
C27 C26 C23 121.1(3) . . ?
C31 C26 C23 119.6(3) . . ?
C31 C26 C27 119.3(3) . . ?
C26 C27 H27 120.0 . . ?
C26 C27 C28 120.0(3) . . ?
C28 C27 H27 120.0 . . ?
C27 C28 H28 120.0 . . ?
C29 C28 C27 119.9(3) . . ?
C29 C28 H28 120.0 . . ?
C28 C29 H29 120.0 . . ?
C30 C29 C28 120.0(3) . . ?
C30 C29 H29 120.0 . . ?
C29 C30 H30 120.1 . . ?
C29 C30 C31 119.9(3) . . ?
C31 C30 H30 120.1 . . ?
C26 C31 H31 119.6 . . ?
C30 C31 C26 120.8(3) . . ?
C30 C31 H31 119.6 . . ?

loop_
_geom_bond_atom_site_label_1
_geom_bond_atom_site_label_2
_geom_bond_distance
_geom_bond_site_symmetry_2
_geom_bond_publ_flag
S16 O32 1.5038(19) . ?
S16 C13 1.770(3) . ?
S16 C17 1.787(3) . ?
O25 H25 0.8402 . ?
O25 C10 1.355(3) . ?
N11 N15 1.356(3) . ?
N11 C12 1.356(3) . ?
N11 C23 1.481(3) . ?
N14 N15 1.307(3) . ?
N14 C13 1.362(3) . ?
C1 C2 1.426(4) . ?
C1 C10 1.380(4) . ?
C1 C12 1.468(3) . ?
C2 C3 1.419(4) . ?
C2 C7 1.414(4) . ?
C3 H3 0.9500 . ?
C3 C4 1.369(4) . ?
C4 H4 0.9500 . ?
C4 C5 1.403(4) . ?
C5 H5 0.9500 . ?
C5 C6 1.368(4) . ?
C6 H6 0.9500 . ?
C6 C7 1.417(4) . ?
C7 C8 1.418(4) . ?
C8 H8 0.9500 . ?
C8 C9 1.358(4) . ?
C9 H9 0.9500 . ?
C9 C10 1.413(4) . ?
C12 C13 1.372(4) . ?
C17 C18 1.389(4) . ?
C17 C22 1.374(4) . ?
C18 H18 0.9500 . ?
C18 C19 1.371(4) . ?
C19 H19 0.9500 . ?
C19 C20 1.367(6) . ?
C20 H20 0.9500 . ?
C20 C21 1.386(7) . ?
C21 H21 0.9500 . ?
C21 C22 1.404(4) . ?
C22 H22 0.9500 . ?
C23 H23 1.0000 . ?
C23 C24 1.522(4) . ?
C23 C26 1.514(4) . ?
C24 H24A 0.9800 . ?
C24 H24B 0.9800 . ?
C24 H24C 0.9800 . ?
C26 C27 1.388(4) . ?
C26 C31 1.385(4) . ?
C27 H27 0.9500 . ?
C27 C28 1.389(4) . ?
C28 H28 0.9500 . ?
C28 C29 1.389(6) . ?
C29 H29 0.9500 . ?
C29 C30 1.378(6) . ?
C30 H30 0.9500 . ?
C30 C31 1.380(5) . ?
C31 H31 0.9500 . ?

loop_
_geom_torsion_atom_site_label_1
_geom_torsion_atom_site_label_2
_geom_torsion_atom_site_label_3
_geom_torsion_atom_site_label_4
_geom_torsion
_geom_torsion_site_symmetry_1
_geom_torsion_site_symmetry_2
_geom_torsion_site_symmetry_3
_geom_torsion_site_symmetry_4
_geom_torsion_publ_flag
S16 C17 C18 C19 177.1(2) . . . . ?
S16 C17 C22 C21 -177.6(2) . . . . ?
O32 S16 C13 N14 76.7(3) . . . . ?
O32 S16 C13 C12 -108.7(2) . . . . ?
O32 S16 C17 C18 151.6(2) . . . . ?
O32 S16 C17 C22 -28.7(2) . . . . ?
N11 C12 C13 S16 -174.32(19) . . . . ?
N11 C12 C13 N14 1.0(3) . . . . ?
N11 C23 C26 C27 58.1(3) . . . . ?
N11 C23 C26 C31 -123.0(3) . . . . ?
N15 N11 C12 C1 178.3(2) . . . . ?
N15 N11 C12 C13 -0.9(3) . . . . ?
N15 N11 C23 C24 28.4(3) . . . . ?
N15 N11 C23 C26 -97.3(3) . . . . ?
N15 N14 C13 S16 174.4(2) . . . . ?
N15 N14 C13 C12 -0.8(3) . . . . ?
C1 C2 C3 C4 -178.7(3) . . . . ?
C1 C2 C7 C6 179.0(2) . . . . ?
C1 C2 C7 C8 0.7(4) . . . . ?
C1 C12 C13 S16 6.6(4) . . . . ?
C1 C12 C13 N14 -178.1(3) . . . . ?
C2 C1 C10 O25 -179.5(2) . . . . ?
C2 C1 C10 C9 1.4(4) . . . . ?
C2 C1 C12 N11 -79.4(3) . . . . ?
C2 C1 C12 C13 99.5(4) . . . . ?
C2 C3 C4 C5 0.1(4) . . . . ?
C2 C7 C8 C9 0.5(4) . . . . ?
C3 C2 C7 C6 0.9(4) . . . . ?
C3 C2 C7 C8 -177.5(2) . . . . ?
C3 C4 C5 C6 0.2(5) . . . . ?
C4 C5 C6 C7 0.1(4) . . . . ?
C5 C6 C7 C2 -0.6(4) . . . . ?
C5 C6 C7 C8 177.6(3) . . . . ?
C6 C7 C8 C9 -177.7(3) . . . . ?
C7 C2 C3 C4 -0.6(4) . . . . ?
C7 C8 C9 C10 -0.8(4) . . . . ?
C8 C9 C10 O25 -179.2(3) . . . . ?
C8 C9 C10 C1 -0.1(4) . . . . ?
C10 C1 C2 C3 176.4(2) . . . . ?
C10 C1 C2 C7 -1.6(4) . . . . ?
C10 C1 C12 N11 101.9(3) . . . . ?
C10 C1 C12 C13 -79.2(4) . . . . ?
C12 N11 N15 N14 0.5(3) . . . . ?
C12 N11 C23 C24 -144.3(3) . . . . ?
C12 N11 C23 C26 90.0(3) . . . . ?
C12 C1 C2 C3 -2.2(4) . . . . ?
C12 C1 C2 C7 179.7(2) . . . . ?
C12 C1 C10 O25 -0.8(4) . . . . ?
C12 C1 C10 C9 -179.9(2) . . . . ?
C13 S16 C17 C18 -96.7(2) . . . . ?
C13 S16 C17 C22 83.0(2) . . . . ?
C13 N14 N15 N11 0.2(3) . . . . ?
C17 S16 C13 N14 -33.9(3) . . . . ?
C17 S16 C13 C12 140.7(2) . . . . ?
C17 C18 C19 C20 0.9(5) . . . . ?
C18 C17 C22 C21 2.0(4) . . . . ?
C18 C19 C20 C21 1.2(5) . . . . ?
C19 C20 C21 C22 -1.7(5) . . . . ?
C20 C21 C22 C17 0.1(4) . . . . ?
C22 C17 C18 C19 -2.6(4) . . . . ?
C23 N11 N15 N14 -173.3(2) . . . . ?
C23 N11 C12 C1 -8.3(4) . . . . ?
C23 N11 C12 C13 172.5(2) . . . . ?
C23 C26 C27 C28 178.8(3) . . . . ?
C23 C26 C31 C30 -179.1(3) . . . . ?
C24 C23 C26 C27 -66.2(3) . . . . ?
C24 C23 C26 C31 112.6(3) . . . . ?
C26 C27 C28 C29 1.0(5) . . . . ?
C27 C26 C31 C30 -0.2(5) . . . . ?
C27 C28 C29 C30 -1.8(6) . . . . ?
C28 C29 C30 C31 1.6(6) . . . . ?
C29 C30 C31 C26 -0.6(5) . . . . ?
C31 C26 C27 C28 0.0(5) . . . . ?
